data_2015632
loop_
_publ_author_name
'\,Sahin, Onur'
'B\"uy\"ukg\"ung\"or, Orhan'
'K\"ose, Dursun Ali'
'Z\"umreoglu-Karan, Birg\"ul'
'Necefoglu, Hacali'

_publ_section_title
;<i>catena</i>-Poly[[[triaquacobalt(II)]-\m-2,6-dioxo-1,2,3,6-tetrahydropyrimidine-4-carboxylato(2--)]
 1.72-hydrate]
;
_journal_coeditor_code BG3013
_journal_issue 11
_journal_name_full 'Acta Crystallographica Section C'
_journal_page_first m513
_journal_page_last m515
_journal_paper_doi 10.1107/S010827010603767X
_journal_volume 62
_journal_year 2006
_chemical_formula_iupac '[Co (C5 H2 N2 O4) (H2 O)3] , 1.72H2 O'
_chemical_formula_moiety 'C5 H8 Co N2 O7 , 1.72H2 O'
_chemical_formula_sum 'C5 H8 Co N2 O8.72'
_chemical_formula_weight 294.6
_chemical_name_systematic
;
catena-Poly[[[triaquacobalt(II)]-\m-2,6-dioxo-1,2,3,6-tetrahydropyrimidine-
4-carboxylato(2-)] 1.72-hydrate]
;
_space_group_IT_number 169
_symmetry_cell_setting hexagonal
_symmetry_space_group_name_Hall 'P 61'
_symmetry_space_group_name_H-M 'P 61'
_atom_sites_solution_hydrogens geom
_atom_sites_solution_primary direct
_atom_sites_solution_secondary difmap
_cell_angle_alpha 90.00
_cell_angle_beta 90.00
_cell_angle_gamma 120.00
_cell_formula_units_Z 6
_cell_length_a 13.4646(12)
_cell_length_b 13.4646(12)
_cell_length_c 9.8777(7)
_cell_measurement_reflns_used 5840
_cell_measurement_temperature 100
_cell_measurement_theta_max 27.95
_cell_measurement_theta_min 2.06
_cell_volume 1550.9(2)
_computing_cell_refinement X-AREA
_computing_data_collection 'X-AREA (Stoe & Cie, 2002)'
_computing_data_reduction 'X-RED (Stoe & Cie, 2002)'
_computing_molecular_graphics 'ORTEP-3 for Windows (Farrugia, 1997)'
_computing_publication_material 'WinGX (Farrugia, 1999)'
_computing_structure_refinement 'SHELXL97 (Sheldrick, 1997)'
_computing_structure_solution 'SHELXS97 (Sheldrick, 1997)'
_diffrn_ambient_temperature 100
_diffrn_detector_area_resol_mean 6.67
_diffrn_measured_fraction_theta_full 0.999
_diffrn_measured_fraction_theta_max 0.999
_diffrn_measurement_device_type 'Stoe IPDS II'
_diffrn_measurement_method \w
_diffrn_radiation_monochromator graphite
_diffrn_radiation_source 'fine-focus sealed tube'
_diffrn_radiation_type MoK\a
_diffrn_radiation_wavelength 0.71073
_diffrn_reflns_av_R_equivalents 0.0359
_diffrn_reflns_av_sigmaI/netI 0.0396
_diffrn_reflns_limit_h_max 11
_diffrn_reflns_limit_h_min -16
_diffrn_reflns_limit_k_max 16
_diffrn_reflns_limit_k_min -10
_diffrn_reflns_limit_l_max 11
_diffrn_reflns_limit_l_min -12
_diffrn_reflns_number 5840
_diffrn_reflns_theta_full 26.00
_diffrn_reflns_theta_max 26.00
_diffrn_reflns_theta_min 2.70
_diffrn_standards_decay_% <2
_diffrn_standards_number 0
_exptl_absorpt_coefficient_mu 1.700
_exptl_absorpt_correction_T_max 0.8751
_exptl_absorpt_correction_T_min 0.6715
_exptl_absorpt_correction_type integration
_exptl_absorpt_process_details '(X-RED32; Stoe & Cie, 2002)'
_exptl_crystal_colour brown
_exptl_crystal_density_diffrn 1.893
_exptl_crystal_density_method 'not measured'
_exptl_crystal_description rod
_exptl_crystal_F_000 892.6
_exptl_crystal_size_max 0.500
_exptl_crystal_size_mid 0.297
_exptl_crystal_size_min 0.100
_refine_diff_density_max 0.922
_refine_diff_density_min -0.941
_refine_ls_abs_structure_details 'Flack (1983), with how many Friedel pairs?'
_refine_ls_abs_structure_Flack -0.03(3)
_refine_ls_extinction_method none
_refine_ls_goodness_of_fit_ref 1.055
_refine_ls_hydrogen_treatment mixed
_refine_ls_matrix_type full
_refine_ls_number_parameters 173
_refine_ls_number_reflns 1993
_refine_ls_number_restraints 10
_refine_ls_restrained_S_all 1.052
_refine_ls_R_factor_all 0.0433
_refine_ls_R_factor_gt 0.0379
_refine_ls_shift/su_max 0.003
_refine_ls_shift/su_mean 0.000
_refine_ls_structure_factor_coef Fsqd
_refine_ls_weighting_details 'calc w = 1/[\s^2^(Fo^2^)+(0.0318P)^2^+3.8738P] where P=(Fo^2^+2Fc^2^)/3'
_refine_ls_weighting_scheme calc
_refine_ls_wR_factor_gt 0.0847
_refine_ls_wR_factor_ref 0.0866
_reflns_number_gt 1810
_reflns_number_total 1993
_reflns_threshold_expression I>2\s(I)
_cod_data_source_file bg3013.cif
_cod_data_source_block I
_cod_original_sg_symbol_Hall 'P  61'
_cod_database_code 2015632
_cod_database_fobs_code 2015632

loop_
_symmetry_equiv_pos_as_xyz
'x, y, z'
'-x, -y, z+1/2'
'-y, x-y, z+1/3'
'y, -x+y, z+5/6'
'-x+y, -x, z+2/3'
'x-y, x, z+1/6'

loop_
_atom_site_type_symbol
_atom_site_label
_atom_site_fract_x
_atom_site_fract_y
_atom_site_fract_z
_atom_site_U_iso_or_equiv
_atom_site_adp_type
_atom_site_calc_flag
_atom_site_refinement_flags
_atom_site_occupancy
Co Co1 0.59523(5) 0.67470(5) 0.72113(7) 0.01434(15) Uani d . 1
O O1W 0.6577(3) 0.6615(3) 0.5343(4) 0.0222(8) Uani d D 1
H H1A 0.704(4) 0.712(3) 0.483(5) 0.027 Uiso d D 1
H H1B 0.663(5) 0.604(3) 0.514(5) 0.027 Uiso d D 1
O O2W 0.5519(3) 0.6990(3) 0.9127(4) 0.0212(8) Uani d D 1
H H2A 0.484(2) 0.665(4) 0.931(6) 0.025 Uiso d D 1
H H2B 0.571(4) 0.763(3) 0.951(6) 0.025 Uiso d D 1
O O3W 0.7725(3) 0.7854(3) 0.7721(4) 0.0206(8) Uani d D 1
H H3A 0.793(5) 0.831(4) 0.836(4) 0.025 Uiso d D 1
H H3B 0.782(5) 0.733(3) 0.797(5) 0.025 Uiso d D 1
C C1 0.6696(4) 0.5010(4) 0.8005(5) 0.0146(9) Uani d . 1
C C2 0.5448(4) 0.2936(4) 0.8008(5) 0.0131(9) Uani d . 1
C C3 0.4556(4) 0.3141(4) 0.7586(5) 0.0155(10) Uani d . 1
H H3 0.3826 0.2533 0.7402 0.019 Uiso calc R 1
C C4 0.4793(4) 0.4242(4) 0.7456(5) 0.0159(9) Uani d . 1
C C5 0.3882(4) 0.4531(4) 0.6992(5) 0.0151(9) Uani d . 1
N N1 0.5834(3) 0.5176(3) 0.7676(4) 0.0133(8) Uani d . 1
N N2 0.6494(3) 0.3913(3) 0.8172(4) 0.0146(8) Uani d . 1
H H2 0.7065 0.3830 0.8396 0.017 Uiso calc R 1
O O4 0.4236(3) 0.5578(3) 0.6776(4) 0.0201(8) Uani d . 1
O O5 0.7706(3) 0.5851(3) 0.8176(4) 0.0213(8) Uani d . 1
O O6 0.2871(3) 0.3742(3) 0.6879(3) 0.0192(8) Uani d . 1
O O7 0.5352(3) 0.1976(3) 0.8214(3) 0.0170(7) Uani d . 1
O O8 0.8309(5) 0.8593(8) 0.4053(11) 0.156(5) Uani d . 1
O O9 0.8214(7) 0.9712(8) 0.9193(16) 0.162(8) Uani d P 0.72

loop_
_atom_site_aniso_label
_atom_site_aniso_U_11
_atom_site_aniso_U_22
_atom_site_aniso_U_33
_atom_site_aniso_U_12
_atom_site_aniso_U_13
_atom_site_aniso_U_23
Co1 0.0105(3) 0.0121(3) 0.0227(3) 0.0073(2) 0.0003(3) 0.0018(3)
O1W 0.0279(18) 0.0142(16) 0.029(2) 0.0138(15) 0.0069(16) 0.0059(15)
O2W 0.0193(17) 0.0141(16) 0.028(2) 0.0068(14) 0.0056(15) -0.0023(15)
O3W 0.0141(17) 0.0168(17) 0.032(2) 0.0085(14) -0.0001(14) 0.0003(15)
C1 0.011(2) 0.012(2) 0.019(2) 0.0046(18) -0.0011(17) -0.0004(17)
C2 0.0079(19) 0.013(2) 0.015(2) 0.0029(17) 0.0043(18) 0.0015(18)
C3 0.009(2) 0.014(2) 0.022(3) 0.0041(18) 0.0029(17) 0.0031(17)
C4 0.011(2) 0.018(2) 0.019(3) 0.0070(18) -0.0014(18) 0.0013(18)
C5 0.013(2) 0.014(2) 0.018(3) 0.0061(18) 0.0009(18) -0.0009(18)
N1 0.0087(18) 0.0132(18) 0.018(2) 0.0056(15) -0.0009(14) 0.0013(15)
N2 0.0084(17) 0.0130(19) 0.023(2) 0.0059(15) -0.0045(15) 0.0027(15)
O4 0.0111(15) 0.0146(16) 0.037(2) 0.0084(14) -0.0025(14) 0.0023(14)
O5 0.0104(15) 0.0110(16) 0.042(2) 0.0051(13) -0.0087(15) -0.0028(15)
O6 0.0072(15) 0.0146(15) 0.032(2) 0.0024(13) -0.0024(13) 0.0010(14)
O7 0.0140(15) 0.0093(15) 0.0252(18) 0.0040(13) 0.0003(13) 0.0060(13)
O8 0.026(3) 0.142(7) 0.249(11) 0.004(4) -0.006(5) 0.147(8)
O9 0.040(4) 0.051(5) 0.35(2) -0.015(4) 0.083(8) -0.092(8)

loop_
_atom_type_symbol
_atom_type_description
_atom_type_scat_dispersion_real
_atom_type_scat_dispersion_imag
_atom_type_scat_source
C C 0.0033 0.0016 'International Tables Vol C Tables 4.2.6.8 and 6.1.1.4'
N N 0.0061 0.0033 'International Tables Vol C Tables 4.2.6.8 and 6.1.1.4'
O O 0.0106 0.0060 'International Tables Vol C Tables 4.2.6.8 and 6.1.1.4'
Co Co 0.3494 0.9721 'International Tables Vol C Tables 4.2.6.8 and 6.1.1.4'
H H 0.0000 0.0000 'International Tables Vol C Tables 4.2.6.8 and 6.1.1.4'

loop_
_geom_angle_atom_site_label_1
_geom_angle_atom_site_label_2
_geom_angle_atom_site_label_3
_geom_angle_site_symmetry_1
_geom_angle_site_symmetry_3
_geom_angle
_geom_angle_publ_flag
O2W Co1 O5 . 4_564 90.60(14) ?
O2W Co1 O1W . . 173.65(14) ?
O5 Co1 O1W 4_564 . 89.67(14) ?
O2W Co1 O4 . . 90.83(14) ?
O5 Co1 O4 4_564 . 93.73(13) ?
O1W Co1 O4 . . 95.48(15) ?
O2W Co1 N1 . . 94.28(14) ?
O5 Co1 N1 4_564 . 170.17(15) ?
O1W Co1 N1 . . 86.43(14) ?
O4 Co1 N1 . . 77.69(13) y
O2W Co1 O3W . . 88.80(14) ?
O5 Co1 O3W 4_564 . 90.19(13) ?
O1W Co1 O3W . . 84.86(14) ?
O4 Co1 O3W . . 176.07(13) ?
N1 Co1 O3W . . 98.43(14) ?
Co1 O1W H1A . . 130(4) ?
Co1 O1W H1B . . 121(4) ?
H1A O1W H1B . . 103(4) ?
Co1 O2W H2A . . 116(4) ?
Co1 O2W H2B . . 127(4) ?
H2A O2W H2B . . 100(4) ?
Co1 O3W H3A . . 122(4) ?
Co1 O3W H3B . . 94(4) ?
H3A O3W H3B . . 106(4) ?
O5 C1 N1 . . 121.2(4) ?
O5 C1 N2 . . 119.4(4) ?
N1 C1 N2 . . 119.4(4) ?
O7 C2 N2 . . 119.8(4) ?
O7 C2 C3 . . 126.0(4) ?
N2 C2 C3 . . 114.1(4) ?
C4 C3 C2 . . 118.7(4) ?
C4 C3 H3 . . 120.7 ?
C2 C3 H3 . . 120.7 ?
N1 C4 C3 . . 124.6(4) ?
N1 C4 C5 . . 113.6(4) ?
C3 C4 C5 . . 121.7(4) ?
O6 C5 O4 . . 125.5(4) ?
O6 C5 C4 . . 118.9(4) ?
O4 C5 C4 . . 115.6(4) ?
C1 N1 C4 . . 118.0(4) ?
C1 N1 Co1 . . 126.4(3) ?
C4 N1 Co1 . . 115.1(3) ?
C1 N2 C2 . . 125.0(4) ?
C1 N2 H2 . . 117.5 ?
C2 N2 H2 . . 117.5 ?
C5 O4 Co1 . . 117.8(3) ?
C1 O5 Co1 . 6_655 132.5(3) ?

loop_
_geom_bond_atom_site_label_1
_geom_bond_atom_site_label_2
_geom_bond_site_symmetry_2
_geom_bond_distance
_geom_bond_publ_flag
Co1 O2W . 2.054(4) y
Co1 O5 4_564 2.074(3) y
Co1 O1W . 2.072(4) y
Co1 O4 . 2.089(3) y
Co1 N1 . 2.091(4) y
Co1 O3W . 2.148(3) y
O1W H1A . 0.83(3) ?
O1W H1B . 0.83(3) ?
O2W H2A . 0.81(3) ?
O2W H2B . 0.86(3) ?
O3W H3A . 0.82(3) ?
O3W H3B . 0.82(3) ?
C1 O5 . 1.272(5) y
C1 N1 . 1.328(6) y
C1 N2 . 1.372(6) ?
C2 O7 . 1.249(6) y
C2 N2 . 1.374(6) ?
C2 C3 . 1.422(6) ?
C3 C4 . 1.358(6) ?
C3 H3 . 0.9300 ?
C4 N1 . 1.353(6) y
C4 C5 . 1.531(6) ?
C5 O6 . 1.244(5) ?
C5 O4 . 1.260(6) ?
N2 H2 . 0.8600 ?
O5 Co1 6_655 2.074(3) ?

loop_
_geom_hbond_atom_site_label_D
_geom_hbond_atom_site_label_H
_geom_hbond_atom_site_label_A
_geom_hbond_site_symmetry_A
_geom_hbond_distance_DH
_geom_hbond_distance_HA
_geom_hbond_distance_DA
_geom_hbond_angle_DHA
N2 H2 O4 6_655 0.86 1.93 2.736(5) 155.3
O1W H1A O8 . 0.83(3) 2.01(3) 2.819(7) 164(6)
O1W H1B O7 5_664 0.83(3) 1.89(3) 2.719(4) 173(5)
O2W H2A O7 6 0.81(3) 1.95(3) 2.717(5) 157(5)
O2W H2B O6 3_665 0.86(3) 1.90(3) 2.750(5) 174(5)
O3W H3A O9 . 0.82(3) 1.92(3) 2.676(9) 153(5)
O3W H3B O5 . 0.82(3) 1.92(3) 2.722(5) 164(5)

loop_
_geom_torsion_atom_site_label_1
_geom_torsion_atom_site_label_2
_geom_torsion_atom_site_label_3
_geom_torsion_atom_site_label_4
_geom_torsion_site_symmetry_1
_geom_torsion_site_symmetry_4
_geom_torsion
_geom_torsion_publ_flag
O7 C2 C3 C4 . . 177.6(5) ?
N2 C2 C3 C4 . . -3.3(7) ?
C2 C3 C4 N1 . . 1.3(8) ?
C2 C3 C4 C5 . . 179.4(4) ?
N1 C4 C5 O6 . . -173.6(4) ?
C3 C4 C5 O6 . . 8.1(7) y
N1 C4 C5 O4 . . 5.4(6) y
C3 C4 C5 O4 . . -172.9(5) ?
O5 C1 N1 C4 . . 177.3(5) ?
N2 C1 N1 C4 . . -3.1(7) ?
O5 C1 N1 Co1 . . 5.9(7) ?
N2 C1 N1 Co1 . . -174.5(3) ?
C3 C4 N1 C1 . . 2.1(7) ?
C5 C4 N1 C1 . . -176.2(4) ?
C3 C4 N1 Co1 . . 174.4(4) ?
C5 C4 N1 Co1 . . -3.8(5) ?
O2W Co1 N1 C1 . . -97.1(4) ?
O1W Co1 N1 C1 . . 76.6(4) ?
O4 Co1 N1 C1 . . 173.0(4) ?
O3W Co1 N1 C1 . . -7.7(4) ?
O2W Co1 N1 C4 . . 91.3(3) ?
O1W Co1 N1 C4 . . -95.0(3) ?
O4 Co1 N1 C4 . . 1.4(3) ?
O3W Co1 N1 C4 . . -179.3(3) ?
O5 C1 N2 C2 . . -179.5(4) ?
N1 C1 N2 C2 . . 0.9(8) ?
O7 C2 N2 C1 . . -178.4(5) ?
C3 C2 N2 C1 . . 2.3(7) ?
O6 C5 O4 Co1 . . 174.6(4) ?
C4 C5 O4 Co1 . . -4.4(5) ?
O2W Co1 O4 C5 . . -92.4(4) ?
O5 Co1 O4 C5 4_564 . 177.0(4) ?
O1W Co1 O4 C5 . . 87.0(4) ?
N1 Co1 O4 C5 . . 1.8(4) ?
N1 C1 O5 Co1 . 6_655 172.4(3) ?
N2 C1 O5 Co1 . 6_655 -7.2(8) ?
